data_7212122
loop_
_publ_author_name
'Arunachalam, M.'
'Ghosh, Pradyut'

_publ_section_title
;
 Nitrate directed organized assemblies of protonated arene based tripodal
 receptors
;
_journal_issue 5
_journal_name_full CrystEngComm
_journal_page_first 1621
_journal_paper_doi 10.1039/b919950k
_journal_volume 12
_journal_year 2010
_chemical_formula_sum 'C21 H29 N9 O10'
_chemical_formula_weight 567.53
_chemical_name_systematic
;
?
;
_space_group_IT_number 2
_symmetry_cell_setting triclinic
_symmetry_space_group_name_Hall '-P 1'
_symmetry_space_group_name_H-M 'P -1'
_atom_sites_solution_hydrogens geom
_atom_sites_solution_primary direct
_atom_sites_solution_secondary difmap
_audit_creation_method SHELXL-97
_cell_angle_alpha 91.090(2)
_cell_angle_beta 93.523(2)
_cell_angle_gamma 106.4840(10)
_cell_formula_units_Z 2
_cell_length_a 10.5136(8)
_cell_length_b 10.8271(8)
_cell_length_c 11.7809(8)
_cell_measurement_reflns_used 6168
_cell_measurement_temperature 100(2)
_cell_measurement_theta_max 31.27
_cell_measurement_theta_min 2.38
_cell_volume 1282.56(16)
_computing_cell_refinement 'Bruker SMART'
_computing_data_collection 'Bruker SMART'
_computing_data_reduction 'Bruker SAINT'
_computing_molecular_graphics 'Bruker SHELXTL'
_computing_publication_material 'MERCURY 2.2'
_computing_structure_refinement 'SHELXL-97 (Sheldrick, 1997)'
_computing_structure_solution 'SHELXS-97 (Sheldrick, 1990)'
_diffrn_ambient_temperature 100(2)
_diffrn_detector_area_resol_mean 3
_diffrn_measured_fraction_theta_full 0.998
_diffrn_measured_fraction_theta_max 0.998
_diffrn_measurement_device_type 'CCD area detector'
_diffrn_measurement_method 'omega scan'
_diffrn_radiation_monochromator graphite
_diffrn_radiation_source 'fine-focus sealed tube'
_diffrn_radiation_type MoK\a
_diffrn_radiation_wavelength 0.71073
_diffrn_reflns_av_R_equivalents 0.0203
_diffrn_reflns_av_sigmaI/netI 0.0239
_diffrn_reflns_limit_h_max 12
_diffrn_reflns_limit_h_min -12
_diffrn_reflns_limit_k_max 12
_diffrn_reflns_limit_k_min -12
_diffrn_reflns_limit_l_max 14
_diffrn_reflns_limit_l_min -13
_diffrn_reflns_number 12157
_diffrn_reflns_theta_full 25.00
_diffrn_reflns_theta_max 25.00
_diffrn_reflns_theta_min 1.73
_exptl_absorpt_coefficient_mu 0.119
_exptl_absorpt_correction_T_max 0.9767
_exptl_absorpt_correction_T_min 0.9409
_exptl_absorpt_correction_type multi-scan
_exptl_absorpt_process_details SADABS
_exptl_crystal_colour 'Pale yellow'
_exptl_crystal_density_diffrn 1.470
_exptl_crystal_density_method 'not measured'
_exptl_crystal_description Block
_exptl_crystal_F_000 596
_exptl_crystal_size_max 0.52
_exptl_crystal_size_mid 0.22
_exptl_crystal_size_min 0.20
_refine_diff_density_max 0.622
_refine_diff_density_min -0.425
_refine_diff_density_rms 0.054
_refine_ls_extinction_method none
_refine_ls_goodness_of_fit_ref 1.002
_refine_ls_hydrogen_treatment mixed
_refine_ls_matrix_type full
_refine_ls_number_parameters 376
_refine_ls_number_reflns 4502
_refine_ls_number_restraints 0
_refine_ls_restrained_S_all 1.002
_refine_ls_R_factor_all 0.0533
_refine_ls_R_factor_gt 0.0468
_refine_ls_shift/su_max 0.000
_refine_ls_shift/su_mean 0.000
_refine_ls_structure_factor_coef Fsqd
_refine_ls_weighting_details 'calc w=1/[\s^2^(Fo^2^)+(0.0703P)^2^+1.1412P] where P=(Fo^2^+2Fc^2^)/3'
_refine_ls_weighting_scheme calc
_refine_ls_wR_factor_gt 0.1270
_refine_ls_wR_factor_ref 0.1338
_reflns_number_gt 3906
_reflns_number_total 4502
_reflns_threshold_expression >2sigma(I)
_cod_data_source_file b919950k.txt
_cod_data_source_block Complex-3
_cod_depositor_comments
;
The following automatic conversions were performed:

'_symmetry_cell_setting' value 'TRICLINIC' changed to 'triclinic'
according to /home/saulius/struct/CIF-dictionaries/cif_core.dic
dictionary named 'cif_core.dic' version 2.4.2 from
2011-04-26.

'_exptl_absorpt_correction_type' value 'Multi-scan'
changed to 'multi-scan' according to
/home/saulius/struct/CIF-dictionaries/cif_core.dic dictionary named
'cif_core.dic' version 2.4.2 from 2011-04-26.

Automatic conversion script
Id: cif_fix_values 1891 2012-01-12 08:04:46Z andrius 
;
_cod_original_sg_symbol_H-M P-1
_cod_database_code 7212122

loop_
_symmetry_equiv_pos_as_xyz
'x, y, z'
'-x, -y, -z'

loop_
_atom_site_label
_atom_site_type_symbol
_atom_site_fract_x
_atom_site_fract_y
_atom_site_fract_z
_atom_site_U_iso_or_equiv
_atom_site_adp_type
_atom_site_occupancy
_atom_site_symmetry_multiplicity
_atom_site_calc_flag
_atom_site_refinement_flags
O1A O 0.86414(17) -0.02078(18) 0.25978(14) 0.0391(5) Uani 0.916(3) 1 d P
O1B O 0.8593(19) 0.106(2) 0.2064(16) 0.0391(5) Uani 0.084(3) 1 d P
O2 O 0.6027(2) 0.6801(3) 0.4158(2) 0.0875(9) Uani 1 1 d .
N3 N 0.52442(16) 0.65478(16) 0.33217(15) 0.0269(4) Uani 1 1 d .
O4 O 0.4410(2) 0.7139(2) 0.32127(16) 0.0663(7) Uani 1 1 d .
O5 O 0.52940(16) 0.57107(15) 0.26081(13) 0.0365(4) Uani 1 1 d .
O6 O 0.02733(16) 0.82992(15) 0.17146(12) 0.0362(4) Uani 1 1 d .
N7 N 0.02254(18) 0.80637(16) 0.06611(15) 0.0290(4) Uani 1 1 d .
O8 O 0.09407(18) 0.88678(15) 0.00433(14) 0.0423(4) Uani 1 1 d .
O9 O -0.0507(2) 0.70500(16) 0.02257(15) 0.0557(6) Uani 1 1 d .
O10 O 0.39697(18) 0.11055(19) 0.86773(16) 0.0495(5) Uani 1 1 d .
N11 N 0.45981(19) 0.03096(19) 0.84816(15) 0.0352(4) Uani 1 1 d .
O12 O 0.57851(16) 0.05389(16) 0.88905(13) 0.0373(4) Uani 1 1 d .
O13 O 0.40788(18) -0.06833(17) 0.78838(14) 0.0458(4) Uani 1 1 d .
N14 N 0.6401(2) -0.06281(18) 0.48801(17) 0.0382(5) Uani 1 1 d .
H14 H 0.6062 -0.1252 0.4390 0.046 Uiso 1 1 calc R
C15 C 0.6193(2) -0.0650(2) 0.6000(2) 0.0348(5) Uani 1 1 d .
H15 H 0.5669 -0.1336 0.6378 0.042 Uiso 1 1 calc R
C16 C 0.6882(2) 0.0503(2) 0.64627(19) 0.0360(5) Uani 1 1 d .
H16 H 0.6926 0.0768 0.7223 0.043 Uiso 1 1 calc R
N17 N 0.75134(16) 0.12185(15) 0.56028(13) 0.0213(4) Uani 1 1 d .
C18 C 0.7209(3) 0.0505(2) 0.4657(2) 0.0383(6) Uani 1 1 d .
H18 H 0.7512 0.0756 0.3948 0.046 Uiso 1 1 calc R
C19 C 0.83693(19) 0.25577(18) 0.57665(16) 0.0221(4) Uani 1 1 d .
H19A H 0.9080 0.2583 0.6340 0.027 Uiso 1 1 calc R
H19B H 0.7848 0.3091 0.6050 0.027 Uiso 1 1 calc R
C20 C 0.89717(18) 0.31194(18) 0.46909(15) 0.0197(4) Uani 1 1 d .
C21 C 0.83104(18) 0.37910(17) 0.39793(15) 0.0192(4) Uani 1 1 d .
C22 C 0.69013(19) 0.3799(2) 0.41625(17) 0.0249(4) Uani 1 1 d .
H22C H 0.6539 0.3178 0.4714 0.037 Uiso 1 1 calc R
H22A H 0.6369 0.3584 0.3456 0.037 Uiso 1 1 calc R
H22B H 0.6902 0.4641 0.4434 0.037 Uiso 1 1 calc R
C23 C 0.89560(19) 0.44370(17) 0.30576(15) 0.0200(4) Uani 1 1 d .
C24 C 0.8250(2) 0.51900(19) 0.23137(16) 0.0242(4) Uani 1 1 d .
H24B H 0.7632 0.5478 0.2755 0.029 Uiso 1 1 calc R
H24A H 0.8896 0.5948 0.2061 0.029 Uiso 1 1 calc R
N25 N 0.75158(16) 0.44059(16) 0.13060(13) 0.0239(4) Uani 1 1 d .
C26 C 0.6753(2) 0.4849(2) 0.05053(17) 0.0285(5) Uani 1 1 d .
H26 H 0.6632 0.5667 0.0498 0.034 Uiso 1 1 calc R
C27 C 0.6218(2) 0.3874(2) -0.02630(18) 0.0306(5) Uani 1 1 d .
H27 H 0.5655 0.3893 -0.0899 0.037 Uiso 1 1 calc R
N28 N 0.66568(18) 0.28517(19) 0.00667(15) 0.0303(4) Uani 1 1 d .
H28 H 0.637(3) 0.201(3) -0.031(2) 0.048(8) Uiso 1 1 d .
C29 C 0.7440(2) 0.3195(2) 0.10164(17) 0.0284(5) Uani 1 1 d .
H29 H 0.7864 0.2673 0.1413 0.034 Uiso 1 1 calc R
C30 C 1.0930(2) 0.5079(2) 0.18422(17) 0.0283(5) Uani 1 1 d .
H30C H 1.0294 0.5302 0.1327 0.042 Uiso 1 1 calc R
H30A H 1.1338 0.4519 0.1453 0.042 Uiso 1 1 calc R
H30B H 1.1601 0.5848 0.2114 0.042 Uiso 1 1 calc R
C31 C 1.02340(19) 0.43961(18) 0.28400(16) 0.0210(4) Uani 1 1 d .
C32 C 1.08642(18) 0.36853(18) 0.35442(16) 0.0219(4) Uani 1 1 d .
C33 C 1.2278(2) 0.3704(2) 0.33497(18) 0.0282(5) Uani 1 1 d .
H33B H 1.2775 0.4572 0.3176 0.034 Uiso 1 1 calc R
H33A H 1.2686 0.3480 0.4047 0.034 Uiso 1 1 calc R
N34 N 1.23744(16) 0.28070(16) 0.24171(14) 0.0244(4) Uani 1 1 d .
C35 C 1.3503(2) 0.2948(2) 0.18249(18) 0.0278(5) Uani 1 1 d .
H35 H 1.4282 0.3625 0.1910 0.033 Uiso 1 1 calc R
C36 C 1.3253(2) 0.1912(2) 0.11007(19) 0.0302(5) Uani 1 1 d .
H36 H 1.3827 0.1741 0.0590 0.036 Uiso 1 1 calc R
N37 N 1.19977(18) 0.11626(18) 0.12603(15) 0.0297(4) Uani 1 1 d .
H37 H 1.160(3) 0.036(3) 0.088(2) 0.051(8) Uiso 1 1 d .
C38 C 1.1480(2) 0.1715(2) 0.20497(18) 0.0280(5) Uani 1 1 d .
H38 H 1.0634 0.1395 0.2305 0.034 Uiso 1 1 calc R
C39 C 1.0851(2) 0.2147(2) 0.51456(19) 0.0316(5) Uani 1 1 d .
H39B H 1.1380 0.1788 0.4674 0.047 Uiso 1 1 calc R
H39C H 1.0166 0.1463 0.5436 0.047 Uiso 1 1 calc R
H39A H 1.1406 0.2643 0.5769 0.047 Uiso 1 1 calc R
C40 C 1.02245(19) 0.30102(18) 0.44490(16) 0.0217(4) Uani 1 1 d .

loop_
_atom_site_aniso_label
_atom_site_aniso_U_11
_atom_site_aniso_U_22
_atom_site_aniso_U_33
_atom_site_aniso_U_23
_atom_site_aniso_U_13
_atom_site_aniso_U_12
O1A 0.0377(10) 0.0489(11) 0.0297(9) -0.0040(8) 0.0038(7) 0.0111(8)
O1B 0.0377(10) 0.0489(11) 0.0297(9) -0.0040(8) 0.0038(7) 0.0111(8)
O2 0.0644(14) 0.1062(19) 0.0983(18) -0.0767(16) -0.0563(13) 0.0525(14)
N3 0.0216(8) 0.0225(9) 0.0365(10) 0.0008(7) 0.0041(7) 0.0058(7)
O4 0.0853(15) 0.1074(17) 0.0455(11) 0.0342(11) 0.0331(10) 0.0829(14)
O5 0.0457(9) 0.0333(9) 0.0313(8) -0.0063(7) -0.0061(7) 0.0151(7)
O6 0.0472(10) 0.0373(9) 0.0225(8) -0.0010(6) -0.0008(7) 0.0103(7)
N7 0.0380(10) 0.0226(9) 0.0256(9) 0.0028(7) -0.0025(8) 0.0082(8)
O8 0.0539(10) 0.0326(9) 0.0338(9) 0.0005(7) 0.0112(8) 0.0001(8)
O9 0.0857(14) 0.0280(9) 0.0342(9) 0.0023(7) -0.0156(9) -0.0108(9)
O10 0.0426(10) 0.0627(12) 0.0467(11) -0.0098(9) 0.0106(8) 0.0199(9)
N11 0.0393(11) 0.0405(11) 0.0231(9) 0.0032(8) 0.0061(8) 0.0059(9)
O12 0.0427(10) 0.0405(9) 0.0280(8) -0.0018(7) -0.0006(7) 0.0118(7)
O13 0.0518(11) 0.0441(10) 0.0345(9) -0.0068(8) -0.0005(8) 0.0036(8)
N14 0.0462(11) 0.0221(9) 0.0429(12) -0.0060(8) 0.0098(9) 0.0034(8)
C15 0.0299(11) 0.0346(12) 0.0382(13) 0.0143(10) 0.0047(9) 0.0054(9)
C16 0.0360(12) 0.0416(13) 0.0239(11) 0.0102(9) 0.0048(9) -0.0006(10)
N17 0.0224(8) 0.0234(8) 0.0201(8) 0.0032(6) 0.0038(6) 0.0092(7)
C18 0.0557(15) 0.0266(11) 0.0285(12) -0.0029(9) 0.0157(11) 0.0029(10)
C19 0.0243(10) 0.0233(10) 0.0184(9) -0.0005(8) 0.0020(8) 0.0062(8)
C20 0.0216(9) 0.0198(9) 0.0163(9) -0.0015(7) 0.0011(7) 0.0041(7)
C21 0.0200(9) 0.0183(9) 0.0187(9) -0.0026(7) 0.0018(7) 0.0047(7)
C22 0.0234(10) 0.0302(11) 0.0236(10) 0.0036(8) 0.0038(8) 0.0110(8)
C23 0.0247(10) 0.0180(9) 0.0165(9) -0.0016(7) 0.0013(7) 0.0048(8)
C24 0.0308(10) 0.0229(10) 0.0197(10) 0.0016(8) 0.0032(8) 0.0088(8)
N25 0.0252(9) 0.0287(9) 0.0191(8) 0.0047(7) 0.0038(7) 0.0090(7)
C26 0.0279(10) 0.0374(12) 0.0244(10) 0.0101(9) 0.0047(8) 0.0150(9)
C27 0.0255(11) 0.0464(13) 0.0210(10) 0.0069(9) 0.0031(8) 0.0113(9)
N28 0.0305(9) 0.0360(11) 0.0232(9) -0.0014(8) 0.0007(7) 0.0078(8)
C29 0.0320(11) 0.0292(11) 0.0241(10) 0.0011(8) -0.0013(9) 0.0096(9)
C30 0.0307(11) 0.0280(11) 0.0246(10) -0.0006(8) 0.0100(9) 0.0042(9)
C31 0.0241(10) 0.0191(9) 0.0179(9) -0.0029(7) 0.0038(7) 0.0028(8)
C32 0.0192(9) 0.0247(10) 0.0202(10) -0.0059(8) 0.0014(7) 0.0043(8)
C33 0.0219(10) 0.0355(12) 0.0263(11) -0.0078(9) 0.0023(8) 0.0073(9)
N34 0.0213(8) 0.0275(9) 0.0257(9) -0.0002(7) 0.0053(7) 0.0082(7)
C35 0.0232(10) 0.0279(11) 0.0332(11) 0.0023(9) 0.0091(9) 0.0073(8)
C36 0.0314(11) 0.0287(11) 0.0331(12) 0.0008(9) 0.0119(9) 0.0110(9)
N37 0.0338(10) 0.0243(9) 0.0303(10) -0.0025(8) 0.0068(8) 0.0065(8)
C38 0.0250(10) 0.0298(11) 0.0275(11) -0.0013(9) 0.0043(8) 0.0049(8)
C39 0.0290(11) 0.0407(13) 0.0295(11) 0.0042(9) 0.0001(9) 0.0172(10)
C40 0.0213(9) 0.0242(10) 0.0195(9) -0.0031(8) -0.0019(7) 0.0073(8)

loop_
_atom_type_symbol
_atom_type_description
_atom_type_scat_dispersion_real
_atom_type_scat_dispersion_imag
_atom_type_scat_source
C C 0.0033 0.0016 'International Tables Vol C Tables 4.2.6.8 and 6.1.1.4'
H H 0.0000 0.0000 'International Tables Vol C Tables 4.2.6.8 and 6.1.1.4'
N N 0.0061 0.0033 'International Tables Vol C Tables 4.2.6.8 and 6.1.1.4'
O O 0.0106 0.0060 'International Tables Vol C Tables 4.2.6.8 and 6.1.1.4'

loop_
_geom_angle_atom_site_label_1
_geom_angle_atom_site_label_2
_geom_angle_atom_site_label_3
_geom_angle
O2 N3 O4 118.2(2)
O2 N3 O5 120.47(18)
O4 N3 O5 121.4(2)
O9 N7 O8 119.29(18)
O9 N7 O6 120.96(18)
O8 N7 O6 119.75(17)
O13 N11 O10 121.0(2)
O13 N11 O12 120.0(2)
O10 N11 O12 118.94(19)
C18 N14 C15 109.07(19)
C18 N14 H14 125.5
C15 N14 H14 125.5
C16 C15 N14 107.11(19)
C16 C15 H15 126.4
N14 C15 H15 126.4
C15 C16 N17 107.1(2)
C15 C16 H16 126.5
N17 C16 H16 126.5
C18 N17 C16 108.10(18)
C18 N17 C19 128.09(17)
C16 N17 C19 123.81(17)
N17 C18 N14 108.6(2)
N17 C18 H18 125.7
N14 C18 H18 125.7
N17 C19 C20 113.42(15)
N17 C19 H19A 108.9
C20 C19 H19A 108.9
N17 C19 H19B 108.9
C20 C19 H19B 108.9
H19A C19 H19B 107.7
C21 C20 C40 120.71(17)
C21 C20 C19 120.08(17)
C40 C20 C19 119.14(17)
C20 C21 C23 119.22(17)
C20 C21 C22 121.13(17)
C23 C21 C22 119.62(17)
C21 C22 H22C 109.5
C21 C22 H22A 109.5
H22C C22 H22A 109.5
C21 C22 H22B 109.5
H22C C22 H22B 109.5
H22A C22 H22B 109.5
C31 C23 C21 120.74(17)
C31 C23 C24 120.38(17)
C21 C23 C24 118.87(17)
N25 C24 C23 111.76(15)
N25 C24 H24B 109.3
C23 C24 H24B 109.3
N25 C24 H24A 109.3
C23 C24 H24A 109.3
H24B C24 H24A 107.9
C29 N25 C26 108.21(17)
C29 N25 C24 128.13(17)
C26 N25 C24 123.66(17)
C27 C26 N25 107.08(19)
C27 C26 H26 126.5
N25 C26 H26 126.5
C26 C27 N28 107.28(18)
C26 C27 H27 126.4
N28 C27 H27 126.4
C29 N28 C27 108.64(19)
C29 N28 H28 127.3(17)
C27 N28 H28 123.9(17)
N25 C29 N28 108.80(19)
N25 C29 H29 125.6
N28 C29 H29 125.6
C31 C30 H30C 109.5
C31 C30 H30A 109.5
H30C C30 H30A 109.5
C31 C30 H30B 109.5
H30C C30 H30B 109.5
H30A C30 H30B 109.5
C23 C31 C32 119.12(17)
C23 C31 C30 121.05(18)
C32 C31 C30 119.82(17)
C40 C32 C31 120.95(17)
C40 C32 C33 119.93(18)
C31 C32 C33 119.06(17)
N34 C33 C32 113.45(16)
N34 C33 H33B 108.9
C32 C33 H33B 108.9
N34 C33 H33A 108.9
C32 C33 H33A 108.9
H33B C33 H33A 107.7
C38 N34 C35 108.29(17)
C38 N34 C33 127.92(17)
C35 N34 C33 123.65(17)
C36 C35 N34 106.77(18)
C36 C35 H35 126.6
N34 C35 H35 126.6
C35 C36 N37 107.05(18)
C35 C36 H36 126.5
N37 C36 H36 126.5
C38 N37 C36 109.44(18)
C38 N37 H37 126.7(18)
C36 N37 H37 123.8(18)
N37 C38 N34 108.46(18)
N37 C38 H38 125.8
N34 C38 H38 125.8
C40 C39 H39B 109.5
C40 C39 H39C 109.5
H39B C39 H39C 109.5
C40 C39 H39A 109.5
H39B C39 H39A 109.5
H39C C39 H39A 109.5
C32 C40 C20 119.03(17)
C32 C40 C39 121.05(17)
C20 C40 C39 119.91(17)

loop_
_geom_bond_atom_site_label_1
_geom_bond_atom_site_label_2
_geom_bond_distance
O1A O1B 1.53(2)
O2 N3 1.218(3)
N3 O4 1.226(2)
N3 O5 1.239(2)
O6 N7 1.257(2)
N7 O9 1.229(2)
N7 O8 1.254(2)
O10 N11 1.252(3)
N11 O13 1.241(3)
N11 O12 1.264(2)
N14 C18 1.321(3)
N14 C15 1.350(3)
N14 H14 0.8600
C15 C16 1.338(3)
C15 H15 0.9300
C16 N17 1.374(3)
C16 H16 0.9300
N17 C18 1.313(3)
N17 C19 1.475(2)
C18 H18 0.9300
C19 C20 1.512(3)
C19 H19A 0.9700
C19 H19B 0.9700
C20 C21 1.398(3)
C20 C40 1.401(3)
C21 C23 1.407(3)
C21 C22 1.513(3)
C22 H22C 0.9600
C22 H22A 0.9600
C22 H22B 0.9600
C23 C31 1.396(3)
C23 C24 1.508(3)
C24 N25 1.484(3)
C24 H24B 0.9700
C24 H24A 0.9700
N25 C29 1.327(3)
N25 C26 1.381(3)
C26 C27 1.347(3)
C26 H26 0.9300
C27 N28 1.369(3)
C27 H27 0.9300
N28 C29 1.328(3)
N28 H28 0.97(3)
C29 H29 0.9300
C30 C31 1.515(3)
C30 H30C 0.9600
C30 H30A 0.9600
C30 H30B 0.9600
C31 C32 1.402(3)
C32 C40 1.401(3)
C32 C33 1.512(3)
C33 N34 1.480(3)
C33 H33B 0.9700
C33 H33A 0.9700
N34 C38 1.330(3)
N34 C35 1.386(3)
C35 C36 1.350(3)
C35 H35 0.9300
C36 N37 1.365(3)
C36 H36 0.9300
N37 C38 1.321(3)
N37 H37 0.94(3)
C38 H38 0.9300
C39 C40 1.514(3)
C39 H39B 0.9600
C39 H39C 0.9600
C39 H39A 0.9600

loop_
_geom_hbond_atom_site_label_D
_geom_hbond_atom_site_label_H
_geom_hbond_atom_site_label_A
_geom_hbond_distance_DH
_geom_hbond_distance_HA
_geom_hbond_distance_DA
_geom_hbond_angle_DHA
_geom_hbond_site_symmetry_A
N14 H14 O2 0.86 2.11 2.806(3) 137.7 1_545
N28 H28 O12 0.97(3) 1.76(3) 2.728(2) 175(3) 1_554
N37 H37 O8 0.94(3) 1.82(3) 2.751(2) 175(3) 1_645
